data_2222997
loop_
_publ_author_name
'Shi, Xiang-Jun'
'Wang, Zhi-Chao'
'Chen, Qiang'
'Zhao, Xiao-Jun'

_publ_section_title
;
 2-Amino-6-methyl-1,3-benzothiazole--decanedioic acid (2/1)
;
_journal_coeditor_code BT5031
_journal_issue 9
_journal_name_full 'Acta Crystallographica Section E'
_journal_page_first o2188
_journal_paper_doi 10.1107/S1600536809031857
_journal_volume 65
_journal_year 2009
_chemical_formula_iupac '2C8 H8 N2 S, C10 H18 O4'
_chemical_formula_moiety '2(C8 H8 N2 S), C10 H18 O4'
_chemical_formula_sum 'C26 H34 N4 O4 S2'
_chemical_formula_weight 530.71
_chemical_name_systematic
;
2-Amino-6-methyl-1,3-benzothiazole--decanedioic acid (2/1)
;
_space_group_IT_number 14
_symmetry_cell_setting monoclinic
_symmetry_space_group_name_Hall '-P 2yn'
_symmetry_space_group_name_H-M 'P 1 21/n 1'
_atom_sites_solution_hydrogens geom
_atom_sites_solution_primary direct
_atom_sites_solution_secondary difmap
_audit_creation_method SHELXL-97
_cell_angle_alpha 90.00
_cell_angle_beta 91.6660(10)
_cell_angle_gamma 90.00
_cell_formula_units_Z 2
_cell_length_a 5.3791(5)
_cell_length_b 21.822(2)
_cell_length_c 11.9431(11)
_cell_measurement_reflns_used 1765
_cell_measurement_temperature 293(2)
_cell_measurement_theta_max 22.81
_cell_measurement_theta_min 2.53
_cell_volume 1401.3(2)
_computing_cell_refinement 'SAINT (Bruker, 2001)'
_computing_data_collection 'APEX2 (Bruker, 2003)'
_computing_data_reduction 'SAINT (Bruker, 2001)'
_computing_molecular_graphics 'SHELXTL (Sheldrick, 2008) and DIAMOND (Brandenburg & Berndt, 1999)'
_computing_publication_material 'SHELXL97 (Sheldrick, 2008)'
_computing_structure_refinement 'SHELXL97 (Sheldrick, 2008)'
_computing_structure_solution 'SHELXS97 (Sheldrick, 2008)'
_diffrn_ambient_temperature 293(2)
_diffrn_measured_fraction_theta_full 0.996
_diffrn_measured_fraction_theta_max 0.996
_diffrn_measurement_device_type 'Bruker APEXII CCD area-detector'
_diffrn_measurement_method '\f and \w'
_diffrn_radiation_monochromator graphite
_diffrn_radiation_source 'fine-focus sealed tube'
_diffrn_radiation_type MoK\a
_diffrn_radiation_wavelength 0.71073
_diffrn_reflns_av_R_equivalents 0.0240
_diffrn_reflns_av_sigmaI/netI 0.0340
_diffrn_reflns_limit_h_max 6
_diffrn_reflns_limit_h_min -6
_diffrn_reflns_limit_k_max 21
_diffrn_reflns_limit_k_min -25
_diffrn_reflns_limit_l_max 14
_diffrn_reflns_limit_l_min -14
_diffrn_reflns_number 7545
_diffrn_reflns_theta_full 25.01
_diffrn_reflns_theta_max 25.01
_diffrn_reflns_theta_min 1.87
_exptl_absorpt_coefficient_mu 0.227
_exptl_absorpt_correction_T_max 0.9517
_exptl_absorpt_correction_T_min 0.9308
_exptl_absorpt_correction_type multi-scan
_exptl_absorpt_process_details '(SADABS; Sheldrick, 1996)'
_exptl_crystal_colour pale-yellow
_exptl_crystal_density_diffrn 1.258
_exptl_crystal_density_method 'not measured'
_exptl_crystal_description block
_exptl_crystal_F_000 564
_exptl_crystal_size_max 0.32
_exptl_crystal_size_mid 0.24
_exptl_crystal_size_min 0.22
_refine_diff_density_max 0.231
_refine_diff_density_min -0.259
_refine_ls_extinction_method none
_refine_ls_goodness_of_fit_ref 1.048
_refine_ls_hydrogen_treatment constr
_refine_ls_matrix_type full
_refine_ls_number_parameters 164
_refine_ls_number_reflns 2470
_refine_ls_number_restraints 0
_refine_ls_restrained_S_all 1.048
_refine_ls_R_factor_all 0.0563
_refine_ls_R_factor_gt 0.0388
_refine_ls_shift/su_max 0.000
_refine_ls_shift/su_mean 0.000
_refine_ls_structure_factor_coef Fsqd
_refine_ls_weighting_details 'calc w=1/[\s^2^(Fo^2^)+(0.0483P)^2^+0.3107P] where P=(Fo^2^+2Fc^2^)/3'
_refine_ls_weighting_scheme calc
_refine_ls_wR_factor_gt 0.1003
_refine_ls_wR_factor_ref 0.1085
_reflns_number_gt 1822
_reflns_number_total 2470
_reflns_threshold_expression I>2\s(I)
_cod_data_source_file bt5031.cif
_cod_data_source_block I
_cod_original_sg_symbol_H-M 'P 21/n'
_cod_database_code 2222997
_cod_database_fobs_code 2222997

loop_
_symmetry_equiv_pos_as_xyz
'x, y, z'
'-x+1/2, y+1/2, -z+1/2'
'-x, -y, -z'
'x-1/2, -y-1/2, z-1/2'

loop_
_atom_site_type_symbol
_atom_site_label
_atom_site_fract_x
_atom_site_fract_y
_atom_site_fract_z
_atom_site_U_iso_or_equiv
_atom_site_adp_type
_atom_site_calc_flag
_atom_site_refinement_flags
_atom_site_occupancy
_atom_site_disorder_assembly
_atom_site_disorder_group
S S1 0.47667(11) 0.17050(3) 0.20230(5) 0.0647(2) Uani d . 1 . .
O O1 1.1513(3) 0.27012(7) -0.03449(11) 0.0595(4) Uani d . 1 . .
H H1 1.0456 0.2531 0.0026 0.089 Uiso calc R 1 . .
O O2 1.2105(3) 0.32343(7) 0.12223(12) 0.0662(4) Uani d . 1 . .
N N1 0.8009(3) 0.21067(7) 0.06387(13) 0.0502(4) Uani d . 1 . .
N N2 0.8217(3) 0.25824(8) 0.23838(14) 0.0628(5) Uani d . 1 . .
H H2A 0.9420 0.2815 0.2189 0.075 Uiso calc R 1 . .
H H2B 0.7643 0.2610 0.3046 0.075 Uiso calc R 1 . .
C C1 0.7248(4) 0.21790(9) 0.16608(16) 0.0495(5) Uani d . 1 . .
C C2 0.4781(4) 0.13827(9) 0.06865(17) 0.0536(5) Uani d . 1 . .
C C3 0.3269(4) 0.09285(10) 0.02272(19) 0.0658(6) Uani d . 1 . .
H H3A 0.2024 0.0754 0.0648 0.079 Uiso calc R 1 . .
C C4 0.3619(4) 0.07353(10) -0.0861(2) 0.0647(6) Uani d . 1 . .
C C5 0.5474(4) 0.10135(11) -0.14663(18) 0.0650(6) Uani d . 1 . .
H H5A 0.5703 0.0889 -0.2201 0.078 Uiso calc R 1 . .
C C6 0.6984(4) 0.14661(10) -0.10228(17) 0.0599(6) Uani d . 1 . .
H H6A 0.8214 0.1643 -0.1449 0.072 Uiso calc R 1 . .
C C7 0.6645(4) 0.16541(9) 0.00673(16) 0.0488(5) Uani d . 1 . .
C C8 0.1999(6) 0.02374(13) -0.1383(2) 0.0920(9) Uani d . 1 . .
H H8A 0.0819 0.0101 -0.0850 0.138 Uiso calc R 1 . .
H H8B 0.3023 -0.0101 -0.1597 0.138 Uiso calc R 1 . .
H H8C 0.1130 0.0397 -0.2033 0.138 Uiso calc R 1 . .
C C9 1.2624(4) 0.31276(9) 0.02632(16) 0.0469(5) Uani d . 1 . .
C C10 1.4559(4) 0.34752(9) -0.03539(16) 0.0511(5) Uani d . 1 . .
H H10A 1.3758 0.3681 -0.0987 0.061 Uiso calc R 1 . .
H H10B 1.5740 0.3185 -0.0648 0.061 Uiso calc R 1 . .
C C11 1.5968(4) 0.39443(9) 0.03408(16) 0.0509(5) Uani d . 1 . .
H H11A 1.6931 0.3735 0.0924 0.061 Uiso calc R 1 . .
H H11B 1.4788 0.4210 0.0701 0.061 Uiso calc R 1 . .
C C12 1.7698(4) 0.43316(9) -0.03430(17) 0.0517(5) Uani d . 1 . .
H H12A 1.8855 0.4064 -0.0713 0.062 Uiso calc R 1 . .
H H12B 1.6726 0.4544 -0.0920 0.062 Uiso calc R 1 . .
C C13 1.9159(4) 0.47985(9) 0.03387(16) 0.0511(5) Uani d . 1 . .
H H13A 2.0164 0.4585 0.0901 0.061 Uiso calc R 1 . .
H H13B 1.8000 0.5058 0.0727 0.061 Uiso calc R 1 . .

loop_
_atom_site_aniso_label
_atom_site_aniso_U_11
_atom_site_aniso_U_22
_atom_site_aniso_U_33
_atom_site_aniso_U_12
_atom_site_aniso_U_13
_atom_site_aniso_U_23
S1 0.0678(4) 0.0744(4) 0.0529(3) -0.0197(3) 0.0191(3) 0.0042(3)
O1 0.0673(10) 0.0637(9) 0.0484(8) -0.0271(7) 0.0198(7) -0.0071(7)
O2 0.0763(11) 0.0750(10) 0.0484(8) -0.0275(8) 0.0207(7) -0.0107(7)
N1 0.0517(10) 0.0565(10) 0.0428(9) -0.0120(8) 0.0086(7) 0.0036(7)
N2 0.0740(13) 0.0691(12) 0.0460(9) -0.0193(10) 0.0129(9) -0.0042(9)
C1 0.0512(12) 0.0513(11) 0.0464(11) -0.0036(9) 0.0074(9) 0.0084(9)
C2 0.0538(12) 0.0549(12) 0.0524(11) -0.0087(10) 0.0061(9) 0.0091(10)
C3 0.0606(14) 0.0675(14) 0.0695(14) -0.0214(12) 0.0070(11) 0.0113(12)
C4 0.0671(15) 0.0618(13) 0.0646(14) -0.0132(12) -0.0080(11) 0.0024(11)
C5 0.0712(15) 0.0740(15) 0.0497(12) -0.0096(12) -0.0002(11) -0.0010(11)
C6 0.0615(14) 0.0691(14) 0.0495(12) -0.0136(11) 0.0063(10) 0.0034(10)
C7 0.0482(12) 0.0515(11) 0.0465(11) -0.0050(9) 0.0012(9) 0.0087(9)
C8 0.097(2) 0.0889(19) 0.0893(18) -0.0331(17) -0.0044(16) -0.0102(16)
C9 0.0476(12) 0.0457(11) 0.0477(11) -0.0043(9) 0.0069(9) 0.0008(9)
C10 0.0518(12) 0.0497(11) 0.0525(12) -0.0099(9) 0.0122(9) -0.0013(9)
C11 0.0491(12) 0.0511(12) 0.0527(11) -0.0076(9) 0.0057(9) 0.0029(9)
C12 0.0474(12) 0.0519(12) 0.0561(12) -0.0085(9) 0.0078(9) -0.0001(9)
C13 0.0482(12) 0.0515(12) 0.0538(11) -0.0069(9) 0.0053(9) 0.0040(9)

loop_
_atom_type_symbol
_atom_type_description
_atom_type_scat_dispersion_real
_atom_type_scat_dispersion_imag
_atom_type_scat_source
C C 0.0033 0.0016 'International Tables Vol C Tables 4.2.6.8 and 6.1.1.4'
H H 0.0000 0.0000 'International Tables Vol C Tables 4.2.6.8 and 6.1.1.4'
N N 0.0061 0.0033 'International Tables Vol C Tables 4.2.6.8 and 6.1.1.4'
O O 0.0106 0.0060 'International Tables Vol C Tables 4.2.6.8 and 6.1.1.4'
S S 0.1246 0.1234 'International Tables Vol C Tables 4.2.6.8 and 6.1.1.4'

loop_
_geom_angle_atom_site_label_1
_geom_angle_atom_site_label_2
_geom_angle_atom_site_label_3
_geom_angle_site_symmetry_1
_geom_angle_site_symmetry_3
_geom_angle
_geom_angle_publ_flag
C2 S1 C1 . . 89.34(9) ?
C9 O1 H1 . . 109.5 ?
C1 N1 C7 . . 111.53(16) ?
C1 N2 H2A . . 120.0 ?
C1 N2 H2B . . 120.0 ?
H2A N2 H2B . . 120.0 ?
N1 C1 N2 . . 123.95(18) ?
N1 C1 S1 . . 114.85(15) ?
N2 C1 S1 . . 121.18(15) ?
C3 C2 C7 . . 121.1(2) ?
C3 C2 S1 . . 129.25(16) ?
C7 C2 S1 . . 109.65(15) ?
C4 C3 C2 . . 119.7(2) ?
C4 C3 H3A . . 120.2 ?
C2 C3 H3A . . 120.2 ?
C3 C4 C5 . . 118.4(2) ?
C3 C4 C8 . . 120.8(2) ?
C5 C4 C8 . . 120.8(2) ?
C6 C5 C4 . . 122.6(2) ?
C6 C5 H5A . . 118.7 ?
C4 C5 H5A . . 118.7 ?
C5 C6 C7 . . 118.9(2) ?
C5 C6 H6A . . 120.6 ?
C7 C6 H6A . . 120.6 ?
C6 C7 C2 . . 119.34(19) ?
C6 C7 N1 . . 126.03(18) ?
C2 C7 N1 . . 114.63(17) ?
C4 C8 H8A . . 109.5 ?
C4 C8 H8B . . 109.5 ?
H8A C8 H8B . . 109.5 ?
C4 C8 H8C . . 109.5 ?
H8A C8 H8C . . 109.5 ?
H8B C8 H8C . . 109.5 ?
O2 C9 O1 . . 123.13(17) ?
O2 C9 C10 . . 123.42(18) ?
O1 C9 C10 . . 113.44(16) ?
C9 C10 C11 . . 114.71(16) ?
C9 C10 H10A . . 108.6 ?
C11 C10 H10A . . 108.6 ?
C9 C10 H10B . . 108.6 ?
C11 C10 H10B . . 108.6 ?
H10A C10 H10B . . 107.6 ?
C10 C11 C12 . . 112.90(16) ?
C10 C11 H11A . . 109.0 ?
C12 C11 H11A . . 109.0 ?
C10 C11 H11B . . 109.0 ?
C12 C11 H11B . . 109.0 ?
H11A C11 H11B . . 107.8 ?
C13 C12 C11 . . 113.84(16) ?
C13 C12 H12A . . 108.8 ?
C11 C12 H12A . . 108.8 ?
C13 C12 H12B . . 108.8 ?
C11 C12 H12B . . 108.8 ?
H12A C12 H12B . . 107.7 ?
C12 C13 C13 . 3_965 114.4(2) ?
C12 C13 H13A . . 108.7 ?
C13 C13 H13A 3_965 . 108.7 ?
C12 C13 H13B . . 108.7 ?
C13 C13 H13B 3_965 . 108.7 ?
H13A C13 H13B . . 107.6 ?

loop_
_geom_bond_atom_site_label_1
_geom_bond_atom_site_label_2
_geom_bond_site_symmetry_2
_geom_bond_distance
_geom_bond_publ_flag
S1 C2 . 1.744(2) ?
S1 C1 . 1.753(2) ?
O1 C9 . 1.313(2) ?
O1 H1 . 0.8200 ?
O2 C9 . 1.209(2) ?
N1 C1 . 1.308(2) ?
N1 C7 . 1.397(2) ?
N2 C1 . 1.329(2) ?
N2 H2A . 0.8600 ?
N2 H2B . 0.8600 ?
C2 C3 . 1.385(3) ?
C2 C7 . 1.395(3) ?
C3 C4 . 1.385(3) ?
C3 H3A . 0.9300 ?
C4 C5 . 1.388(3) ?
C4 C8 . 1.516(3) ?
C5 C6 . 1.375(3) ?
C5 H5A . 0.9300 ?
C6 C7 . 1.382(3) ?
C6 H6A . 0.9300 ?
C8 H8A . 0.9600 ?
C8 H8B . 0.9600 ?
C8 H8C . 0.9600 ?
C9 C10 . 1.499(3) ?
C10 C11 . 1.508(3) ?
C10 H10A . 0.9700 ?
C10 H10B . 0.9700 ?
C11 C12 . 1.514(3) ?
C11 H11A . 0.9700 ?
C11 H11B . 0.9700 ?
C12 C13 . 1.510(3) ?
C12 H12A . 0.9700 ?
C12 H12B . 0.9700 ?
C13 C13 3_965 1.513(4) ?
C13 H13A . 0.9700 ?
C13 H13B . 0.9700 ?

loop_
_geom_hbond_atom_site_label_D
_geom_hbond_atom_site_label_H
_geom_hbond_atom_site_label_A
_geom_hbond_site_symmetry_A
_geom_hbond_distance_DH
_geom_hbond_distance_HA
_geom_hbond_distance_DA
_geom_hbond_angle_DHA
O1 H1 N1 . 0.82 1.78 2.597(2) 171.3
N2 H2A O2 . 0.86 2.09 2.914(2) 161.2
N2 H2B O1 4_566 0.86 2.14 2.954(2) 157.1

loop_
_geom_torsion_atom_site_label_1
_geom_torsion_atom_site_label_2
_geom_torsion_atom_site_label_3
_geom_torsion_atom_site_label_4
_geom_torsion_site_symmetry_1
_geom_torsion_site_symmetry_2
_geom_torsion_site_symmetry_3
_geom_torsion_site_symmetry_4
_geom_torsion
_geom_torsion_publ_flag
C7 N1 C1 N2 . . . . -179.62(19) ?
C7 N1 C1 S1 . . . . -0.5(2) ?
C2 S1 C1 N1 . . . . 0.29(17) ?
C2 S1 C1 N2 . . . . 179.42(18) ?
C1 S1 C2 C3 . . . . -180.0(2) ?
C1 S1 C2 C7 . . . . 0.02(16) ?
C7 C2 C3 C4 . . . . 0.5(3) ?
S1 C2 C3 C4 . . . . -179.45(19) ?
C2 C3 C4 C5 . . . . -0.9(4) ?
C2 C3 C4 C8 . . . . 179.8(2) ?
C3 C4 C5 C6 . . . . 0.8(4) ?
C8 C4 C5 C6 . . . . -179.9(2) ?
C4 C5 C6 C7 . . . . -0.2(4) ?
C5 C6 C7 C2 . . . . -0.2(3) ?
C5 C6 C7 N1 . . . . -179.8(2) ?
C3 C2 C7 C6 . . . . 0.0(3) ?
S1 C2 C7 C6 . . . . -179.96(17) ?
C3 C2 C7 N1 . . . . 179.69(19) ?
S1 C2 C7 N1 . . . . -0.3(2) ?
C1 N1 C7 C6 . . . . -179.8(2) ?
C1 N1 C7 C2 . . . . 0.5(3) ?
O2 C9 C10 C11 . . . . 4.3(3) ?
O1 C9 C10 C11 . . . . -176.76(17) ?
C9 C10 C11 C12 . . . . -173.70(17) ?
C10 C11 C12 C13 . . . . -179.12(17) ?
C11 C12 C13 C13 . . . 3_965 -178.3(2) ?
